data_4300187
loop_
_publ_author_name
'Pramatha Payra'
'Huichang Zhang'
'Wai Him Kwok'
'Maosheng Duan'
'Judith Gallucci'
'Michael K. Chan'

_publ_contact_author_address
;Departments of Chemistry and Biochemistry
The Ohio State University
100 West 18th Avenue
Columbus, OH 43210
;
_publ_contact_author_email chan@chemistry.ohio-state.edu
_publ_contact_author_fax 614-292-6773
_publ_contact_author_name 'Michael K. Chan'
_publ_contact_author_phone 614-292-8375
_publ_section_title
;
Structural Trends in First-Row Transition-Metal Bis(benzimidazole)
Complexes
;
_journal_name_full 'Inorganic Chemistry'
_journal_page_first 1076
_journal_page_last 1080
_journal_paper_doi 10.1021/ic991075a
_journal_volume 39
_journal_year 2000
_chemical_formula_sum 'C74 H71 Cl4 N19 Ni2 O19'
_chemical_formula_weight 1789.72
_space_group_IT_number 14
_symmetry_cell_setting monoclinic
_symmetry_Int_Tables_number 14
_symmetry_space_group_name_Hall '-P 2ybc'
_symmetry_space_group_name_H-M 'P 1 21/c 1'
_audit_creation_method SHELXL--93
_cell_angle_alpha 90.00
_cell_angle_beta 106.74(1)
_cell_angle_gamma 90.00
_cell_formula_units_Z 4
_cell_length_a 17.710(4)
_cell_length_b 21.293(4)
_cell_length_c 21.814(3)
_cell_measurement_reflns_used 25
_cell_measurement_temperature 213
_cell_measurement_theta_max 15.0
_cell_measurement_theta_min 12.5
_cell_volume 7877(3)
_computing_data_reduction 'teXsan (MSC, 1995)'
_computing_structure_refinement 'SHELXL--93 (Sheldrick, 1993)'
_computing_structure_solution 'SHELXS--86 (Sheldrick, 1990)'
_diffrn_ambient_temperature 213
_diffrn_measurement_device 'Rigaku AFC5S'
_diffrn_measurement_method 'omega scans'
_diffrn_radiation_monochromator graphite
_diffrn_radiation_source 'fine-focus sealed tube'
_diffrn_radiation_type MoK\a
_diffrn_radiation_wavelength 0.71069
_diffrn_reflns_av_R_equivalents 0.071
_diffrn_reflns_limit_h_max 19
_diffrn_reflns_limit_h_min 0
_diffrn_reflns_limit_k_max 22
_diffrn_reflns_limit_k_min 0
_diffrn_reflns_limit_l_max 22
_diffrn_reflns_limit_l_min -23
_diffrn_reflns_number 10753
_diffrn_reflns_theta_max 22.55
_diffrn_reflns_theta_min 2.15
_diffrn_standards_decay_% none
_diffrn_standards_interval_count 150
_diffrn_standards_number 6
_exptl_absorpt_coefficient_mu 0.698
_exptl_absorpt_correction_type none
_exptl_crystal_colour 'orange red'
_exptl_crystal_density_diffrn 1.509
_exptl_crystal_description 'irregular chunk'
_exptl_crystal_F_000 3696
_exptl_crystal_size_max unknown
_exptl_crystal_size_mid unknown
_exptl_crystal_size_min unknown
_refine_diff_density_max 0.546
_refine_diff_density_min -0.465
_refine_ls_extinction_method none
_refine_ls_goodness_of_fit_all 1.034
_refine_ls_goodness_of_fit_obs 1.288
_refine_ls_hydrogen_treatment noref
_refine_ls_matrix_type full
_refine_ls_number_parameters 1051
_refine_ls_number_reflns 7881
_refine_ls_number_restraints 47
_refine_ls_restrained_S_all 1.092
_refine_ls_restrained_S_obs 1.312
_refine_ls_R_factor_all 0.2187
_refine_ls_R_factor_obs 0.0706
_refine_ls_shift/esd_max 0.035
_refine_ls_structure_factor_coef Fsqd
_refine_ls_weighting_details 'w=1/[\s^2^(Fo^2^)+(0.0982P)^2^] where P=(Fo^2^+2Fc^2^)/3'
_refine_ls_weighting_scheme calc
_refine_ls_wR_factor_all 0.2306
_refine_ls_wR_factor_obs 0.1694
_reflns_number_observed 4511
_reflns_number_total 10359
_reflns_observed_criterion >2sigma(I)
_cod_depositor_comments
;
The following automatic conversions were performed:

'_refine_ls_weighting_scheme' value 'calc
w=1/[\s^2^(Fo^2^)+(0.0982P)^2^] where P=(Fo^2^+2Fc^2^)/3' was changed
to 'calc'. New tag '_refine_ls_weighting_details' was created. The
value of the new tag was set to 'w=1/[\s^2^(Fo^2^)+(0.0982P)^2^]
where P=(Fo^2^+2Fc^2^)/3'.

Automatic conversion script
Id: cif_fix_values 3143 2015-03-26 13:38:13Z robertas 
;
_cod_original_cell_volume 7877.4(24)
_cod_original_sg_symbol_H-M 'P 21/c '
_cod_database_code 4300187

loop_
_symmetry_equiv_pos_as_xyz
'x, y, z'
'-x, y+1/2, -z+1/2'
'-x, -y, -z'
'x, -y-1/2, z-1/2'

loop_
_atom_site_aniso_label
_atom_site_aniso_U_11
_atom_site_aniso_U_22
_atom_site_aniso_U_33
_atom_site_aniso_U_23
_atom_site_aniso_U_13
_atom_site_aniso_U_12
Ni1 0.0376(8) 0.0301(7) 0.0347(8) -0.0033(6) 0.0131(6) -0.0010(7)
Ni2 0.0355(8) 0.0301(7) 0.0482(9) -0.0021(7) 0.0137(7) 0.0026(7)
Cl1 0.053(2) 0.071(2) 0.047(2) 0.016(2) 0.019(2) 0.001(2)
Cl2 0.115(3) 0.043(2) 0.065(2) 0.006(2) 0.046(2) 0.005(2)
Cl3 0.066(2) 0.054(2) 0.126(3) 0.017(2) 0.028(2) 0.006(2)
Cl4 0.108(3) 0.040(2) 0.053(2) -0.001(2) 0.028(2) -0.006(2)
O1A 0.046(5) 0.067(5) 0.054(4) -0.013(4) 0.011(4) 0.001(4)
O1B 0.032(4) 0.067(5) 0.080(5) 0.030(4) 0.010(4) 0.001(4)
O2B 0.041(4) 0.038(4) 0.054(4) -0.001(4) 0.008(4) 0.004(4)
O3 0.056(6) 0.102(7) 0.119(8) 0.017(6) 0.032(5) 0.031(5)
O4 0.139(11) 0.112(9) 0.129(9) -0.031(7) -0.038(8) 0.002(8)
O5 0.175(11) 0.123(9) 0.099(8) 0.023(7) 0.089(8) 0.027(8)
O6 0.075(7) 0.145(9) 0.230(13) 0.137(10) 0.062(8) 0.018(7)
O7 0.123(8) 0.060(6) 0.137(8) -0.014(6) 0.053(7) 0.004(6)
O8 0.084(8) 0.094(7) 0.125(9) -0.022(6) 0.003(7) 0.006(6)
O9 0.085(8) 0.091(7) 0.245(13) -0.032(8) 0.095(9) -0.002(6)
O10 0.106(9) 0.099(8) 0.229(14) 0.064(9) 0.041(9) 0.011(7)
O11 0.173(13) 0.163(12) 0.143(11) 0.022(9) -0.002(10) 0.028(10)
O12 0.228(15) 0.152(11) 0.187(13) 0.037(9) 0.131(12) -0.042(10)
O13 0.272(18) 0.283(18) 0.085(9) -0.115(10) 0.048(10) -0.017(14)
O14 0.324(20) 0.056(7) 0.144(11) 0.006(7) 0.012(11) 0.004(9)
N1A 0.043(5) 0.025(5) 0.033(5) -0.005(4) 0.008(4) 0.004(4)
N2A 0.051(6) 0.038(5) 0.031(5) -0.002(4) 0.013(5) -0.012(4)
N3A 0.040(5) 0.035(5) 0.042(5) -0.009(4) 0.018(4) -0.007(4)
N4A 0.039(5) 0.023(4) 0.056(6) -0.008(4) 0.022(5) 0.001(4)
N5A 0.035(5) 0.049(5) 0.021(5) -0.005(4) 0.004(4) 0.008(4)
N6A 0.051(6) 0.049(6) 0.033(5) -0.005(4) 0.022(5) 0.005(5)
N7A 0.022(5) 0.069(6) 0.066(6) -0.021(5) 0.015(5) -0.017(5)
N1B 0.036(5) 0.034(5) 0.051(6) 0.007(5) 0.016(5) 0.000(4)
N2B 0.039(5) 0.025(5) 0.051(6) -0.007(4) 0.009(5) 0.006(4)
N3B 0.042(5) 0.032(5) 0.044(6) -0.004(4) 0.012(4) 0.007(4)
N4B 0.031(5) 0.035(5) 0.061(6) -0.009(5) 0.022(5) 0.000(4)
N5B 0.056(6) 0.032(5) 0.068(7) 0.012(5) 0.023(5) 0.000(5)
N6B 0.036(5) 0.034(5) 0.064(7) 0.016(5) 0.007(5) -0.002(4)
N8 0.083(10) 0.135(12) 0.106(11) -0.052(9) 0.036(9) -0.050(8)
N9 0.084(9) 0.103(10) 0.116(11) 0.028(8) 0.042(8) -0.011(8)
N10 0.057(8) 0.145(12) 0.096(9) 0.066(9) 0.013(7) 0.002(8)
N11 0.059(8) 0.139(12) 0.099(10) 0.028(8) 0.020(7) -0.031(8)
C1A 0.037(6) 0.031(6) 0.042(7) 0.002(5) 0.022(5) 0.008(5)
C2A 0.046(6) 0.026(6) 0.031(6) 0.005(5) 0.012(5) 0.015(5)
C3A 0.051(7) 0.056(8) 0.037(6) -0.002(6) 0.010(6) 0.002(6)
C4A 0.066(8) 0.058(8) 0.033(7) 0.016(6) 0.009(6) 0.012(7)
C5A 0.092(10) 0.039(7) 0.041(7) 0.008(6) 0.024(7) 0.013(6)
C6A 0.049(7) 0.042(7) 0.033(6) -0.004(5) 0.009(5) 0.006(6)
C7A 0.042(7) 0.030(6) 0.056(8) 0.007(6) 0.030(6) 0.014(5)
C8A 0.040(6) 0.023(6) 0.047(7) 0.006(5) 0.025(5) 0.010(5)
C9A 0.051(7) 0.039(6) 0.054(7) -0.005(6) 0.031(6) 0.003(6)
C10A 0.061(7) 0.029(6) 0.073(8) -0.011(6) 0.027(6) -0.010(6)
C11A 0.058(7) 0.045(8) 0.054(8) -0.027(6) 0.012(6) -0.021(6)
C12A 0.056(7) 0.041(6) 0.037(6) -0.011(5) 0.020(6) 0.001(6)
C13A 0.037(6) 0.030(6) 0.047(7) -0.005(5) 0.017(5) -0.009(5)
C14A 0.029(6) 0.046(7) 0.033(6) -0.017(5) 0.000(5) -0.003(6)
C15A 0.073(9) 0.058(7) 0.069(8) -0.012(7) 0.043(7) 0.014(7)
C16A 0.062(7) 0.022(6) 0.038(6) 0.001(5) 0.026(6) -0.005(5)
C17A 0.058(8) 0.056(8) 0.050(7) 0.000(6) 0.023(6) 0.004(6)
C18A 0.075(9) 0.067(8) 0.048(7) 0.009(7) 0.034(7) 0.002(7)
C19A 0.078(9) 0.057(7) 0.055(8) 0.005(6) 0.040(7) -0.009(7)
C20A 0.048(7) 0.035(6) 0.044(7) 0.007(5) 0.013(6) -0.003(6)
C21A 0.067(8) 0.042(7) 0.037(6) -0.008(5) 0.018(6) -0.015(6)
C22A 0.072(9) 0.023(6) 0.055(8) -0.009(5) 0.026(7) -0.003(6)
C23A 0.053(7) 0.027(6) 0.030(6) 0.000(5) 0.019(5) 0.000(5)
C24A 0.056(8) 0.036(7) 0.046(7) 0.005(6) -0.002(6) -0.002(6)
C25A 0.055(7) 0.036(7) 0.075(9) 0.002(7) 0.003(6) 0.010(6)
C26A 0.051(7) 0.041(7) 0.058(8) -0.008(6) 0.010(6) 0.016(5)
C27A 0.056(7) 0.042(6) 0.034(6) -0.004(5) 0.014(6) 0.011(6)
C28A 0.033(6) 0.036(6) 0.042(7) 0.000(5) 0.004(5) -0.001(5)
C29A 0.036(7) 0.031(6) 0.045(7) 0.001(5) 0.009(6) 0.005(5)
C30A 0.070(8) 0.047(7) 0.047(7) -0.013(6) 0.014(6) -0.001(6)
C1B 0.037(7) 0.025(6) 0.071(8) -0.011(6) 0.022(6) -0.001(5)
C2B 0.062(8) 0.026(6) 0.078(9) 0.004(6) 0.023(7) 0.000(6)
C3B 0.047(7) 0.039(8) 0.081(10) 0.005(6) 0.020(7) -0.009(6)
C4B 0.061(8) 0.023(7) 0.104(11) -0.007(7) 0.034(8) 0.011(6)
C5B 0.047(7) 0.043(7) 0.081(9) -0.012(7) 0.018(7) -0.011(6)
C6B 0.045(7) 0.022(6) 0.075(9) -0.017(6) 0.015(6) 0.005(5)
C7B 0.038(7) 0.045(7) 0.059(8) -0.009(6) 0.027(6) -0.012(6)
C8B 0.030(6) 0.048(7) 0.046(7) 0.011(6) 0.013(5) -0.004(6)
C9B 0.034(7) 0.065(8) 0.062(9) -0.017(7) 0.005(6) -0.002(6)
C10B 0.044(8) 0.121(13) 0.043(8) -0.015(9) -0.006(6) -0.016(9)
C11B 0.064(9) 0.096(11) 0.054(9) 0.002(8) 0.015(7) -0.001(8)
C12B 0.050(8) 0.083(9) 0.051(8) 0.003(7) 0.011(6) -0.003(7)
C13B 0.024(6) 0.064(8) 0.042(7) 0.014(6) 0.002(5) 0.002(6)
C14B 0.026(6) 0.044(7) 0.045(7) -0.001(6) 0.001(6) 0.011(5)
C15B 0.062(8) 0.052(7) 0.076(9) 0.020(7) 0.024(7) 0.000(6)
C16B 0.050(8) 0.037(7) 0.056(8) 0.004(6) 0.010(6) 0.014(6)
C17B 0.051(8) 0.025(6) 0.081(10) 0.000(6) 0.007(7) 0.002(6)
C18B 0.064(9) 0.032(7) 0.095(11) -0.010(7) 0.000(8) -0.001(6)
C19B 0.078(9) 0.040(7) 0.077(9) -0.015(7) 0.029(8) 0.005(7)
C20B 0.022(6) 0.033(6) 0.079(9) 0.004(6) 0.007(6) 0.004(5)
C21B 0.040(7) 0.024(6) 0.049(8) 0.010(6) 0.007(6) 0.013(5)
C22B 0.050(8) 0.046(7) 0.037(7) -0.003(6) 0.012(6) 0.010(6)
C23B 0.030(5) 0.050(6) 0.050(6) 0.011(6) 0.013(5) 0.000(6)
C24B 0.053(7) 0.059(7) 0.042(7) -0.003(6) 0.016(6) 0.026(6)
C25B 0.049(8) 0.122(12) 0.040(7) 0.013(8) 0.009(6) 0.020(9)
C26B 0.061(9) 0.088(11) 0.070(9) 0.024(8) 0.038(8) 0.007(8)
C27B 0.040(7) 0.066(8) 0.071(8) 0.006(7) 0.024(7) 0.006(6)
C28B 0.046(7) 0.047(7) 0.050(7) -0.005(6) 0.016(6) -0.006(6)
C29B 0.028(6) 0.033(7) 0.067(8) 0.016(6) 0.020(6) 0.002(5)
C30B 0.073(9) 0.040(7) 0.079(9) 0.017(7) 0.022(7) 0.002(6)
C33 0.073(12) 0.076(10) 0.076(11) -0.008(8) 0.030(10) -0.014(8)
C34 0.069(10) 0.111(12) 0.081(11) -0.002(9) 0.001(8) -0.021(9)
C35 0.055(9) 0.073(9) 0.091(11) -0.008(9) 0.031(8) -0.022(8)
C36 0.099(12) 0.096(11) 0.121(13) -0.003(10) 0.074(10) -0.023(9)
C37 0.047(9) 0.088(10) 0.065(9) 0.020(8) 0.014(7) 0.006(8)
C38 0.098(11) 0.087(10) 0.059(9) 0.007(8) 0.010(8) -0.002(9)
C39 0.041(8) 0.078(9) 0.066(9) 0.008(8) 0.008(7) -0.008(7)
C40 0.088(11) 0.116(12) 0.070(10) 0.010(9) 0.033(8) 0.003(9)
C41 0.107(12) 0.099(13) 0.104(13) -0.016(11) 0.039(10) 0.028(10)
C42 0.509(49) 0.110(14) 0.102(14) -0.010(13) 0.181(22) -0.046(20)
C43 0.115(13) 0.091(11) 0.075(11) -0.004(9) 0.033(10) 0.000(9)
C44 0.075(10) 0.076(9) 0.078(10) 0.013(8) 0.015(8) 0.002(8)

loop_
_atom_site_label
_atom_site_type_symbol
_atom_site_fract_x
_atom_site_fract_y
_atom_site_fract_z
_atom_site_U_iso_or_equiv
_atom_site_thermal_displace_type
_atom_site_occupancy
_atom_site_calc_flag
_atom_site_refinement_flags
_atom_site_disorder_group
Ni1 Ni 0.76266(7) 0.50030(6) 0.07164(6) 0.0336(3) Uani 1 d . .
Ni2 Ni 0.76186(7) 0.00303(6) 0.06646(6) 0.0376(4) Uani 1 d . .
Cl1 Cl 0.4984(2) 0.92556(15) 0.11550(14) 0.0562(8) Uani 1 d . .
Cl2 Cl 0.1534(2) 0.74463(14) 0.21135(15) 0.0705(9) Uani 1 d D .
O15 O 0.2313(11) 0.7547(11) 0.2147(12) 0.166(9) Uiso 0.61(2) d PDU 1
O16 O 0.1325(9) 0.6806(7) 0.1926(8) 0.104(6) Uiso 0.61(2) d PDU 1
O17 O 0.1035(11) 0.7797(9) 0.1598(8) 0.140(8) Uiso 0.61(2) d PDU 1
O18 O 0.1357(11) 0.7559(10) 0.2670(8) 0.138(7) Uiso 0.61(2) d PDU 1
O15A O 0.1557(14) 0.8053(11) 0.2424(11) 0.110(9) Uiso 0.39(2) d PDU 2
O16A O 0.1406(16) 0.6992(13) 0.2523(13) 0.151(10) Uiso 0.39(2) d PDU 2
O17A O 0.1192(16) 0.7487(13) 0.1474(11) 0.118(9) Uiso 0.39(2) d PDU 2
O18A O 0.2402(15) 0.7345(16) 0.2171(16) 0.167(13) Uiso 0.39(2) d PDU 2
Cl3 Cl 0.5050(2) 0.6344(2) 0.0908(2) 0.0822(11) Uani 1 d . .
Cl4 Cl 0.8408(2) -0.25270(15) 0.38613(14) 0.0656(9) Uani 1 d . .
O1A O 0.8854(4) 0.5039(3) 0.1000(3) 0.057(2) Uani 1 d . .
O1B O 0.8833(4) 0.0036(3) 0.0959(3) 0.061(2) Uani 1 d . .
H1O1 H 0.9100 -0.0216 0.1343 0.070 Uiso 1 d . .
H2O1 H 0.9200 0.0226 0.0668 0.070 Uiso 1 d . .
O2B O 0.6338(4) 0.0047(3) 0.0337(3) 0.045(2) Uani 1 d . .
O3 O 0.4243(5) 0.9587(4) 0.1019(4) 0.091(3) Uani 1 d . .
O4 O 0.5582(7) 0.9602(5) 0.1566(5) 0.143(5) Uani 1 d . .
O5 O 0.5190(7) 0.9207(5) 0.0590(5) 0.122(4) Uani 1 d . .
O6 O 0.4942(6) 0.8665(5) 0.1431(6) 0.146(5) Uani 1 d . .
O7 O 0.5038(6) 0.6944(4) 0.1219(5) 0.103(3) Uani 1 d . .
O8 O 0.4350(6) 0.6266(4) 0.0412(5) 0.107(3) Uani 1 d . .
O9 O 0.5738(6) 0.6303(4) 0.0706(6) 0.131(4) Uani 1 d . .
O10 O 0.5059(6) 0.5859(5) 0.1367(7) 0.146(5) Uani 1 d . .
O11 O 0.7607(9) -0.2433(6) 0.3478(6) 0.170(5) Uani 1 d . .
O12 O 0.8841(9) -0.2243(6) 0.3518(6) 0.174(6) Uani 1 d . .
O13 O 0.8510(10) -0.2312(7) 0.4436(5) 0.214(7) Uani 1 d . .
O14 O 0.8502(10) -0.3151(5) 0.3826(6) 0.186(7) Uani 1 d . .
N1A N 0.7512(5) 0.4780(3) -0.0190(4) 0.034(2) Uani 1 d . .
N2A N 0.7620(5) 0.4015(4) 0.0920(4) 0.040(2) Uani 1 d . .
N3A N 0.7544(5) 0.5219(4) 0.1581(4) 0.038(2) Uani 1 d . .
N4A N 0.7556(5) 0.5978(3) 0.0498(4) 0.038(2) Uani 1 d . .
N5A N 0.7020(4) 0.4222(4) -0.1073(3) 0.036(2) Uani 1 d . .
N6A N 0.7018(5) 0.5779(4) 0.2219(4) 0.042(2) Uani 1 d . .
N7A N 0.6364(4) 0.4964(4) 0.0449(4) 0.052(2) Uani 1 d . .
N1B N 0.7517(4) 0.0880(4) 0.0264(4) 0.039(2) Uani 1 d . .
N2B N 0.7600(5) -0.0350(4) -0.0245(4) 0.039(2) Uani 1 d . .
N3B N 0.7489(5) -0.0813(4) 0.1010(4) 0.039(2) Uani 1 d . .
N4B N 0.7563(5) 0.0414(4) 0.1555(4) 0.041(2) Uani 1 d . .
N5B N 0.7062(5) 0.1567(4) -0.0511(4) 0.051(2) Uani 1 d . .
N6B N 0.7001(5) -0.1516(4) 0.1559(4) 0.046(2) Uani 1 d . .
N8 N 0.0440(7) 0.4149(6) 0.3114(6) 0.106(5) Uani 1 d . .
N9 N -0.0311(7) 0.0653(6) 0.5355(6) 0.098(4) Uani 1 d . .
N10 N 0.0351(6) 0.0627(6) 0.2853(6) 0.101(5) Uani 1 d . .
N11 N -0.0366(7) 0.0862(6) 0.0356(6) 0.100(4) Uani 1 d . .
N12 N 0.4959(9) 0.2839(7) 0.1444(8) 0.137(6) Uiso 1 d . .
N13 N 0.4845(8) 0.6119(6) 0.2975(7) 0.119(5) Uiso 1 d . .
C1A C 0.7092(6) 0.5169(4) -0.0669(5) 0.035(2) Uani 1 d . .
C2A C 0.6776(6) 0.4833(4) -0.1231(4) 0.034(2) Uani 1 d . .
C3A C 0.6313(6) 0.5114(5) -0.1777(5) 0.049(3) Uani 1 d . .
H3A H 0.6089(6) 0.4880(5) -0.2144(5) 0.059 Uiso 1 calc R .
C4A C 0.6190(6) 0.5745(5) -0.1763(5) 0.054(3) Uani 1 d . .
H4A H 0.5889(6) 0.5944(5) -0.2132(5) 0.064 Uiso 1 calc R .
C5A C 0.6503(7) 0.6098(5) -0.1213(5) 0.056(3) Uani 1 d . .
H5A H 0.6409(7) 0.6528(5) -0.1225(5) 0.068 Uiso 1 calc R .
C6A C 0.6954(6) 0.5826(5) -0.0644(5) 0.042(3) Uani 1 d . .
C7A C 0.7231(6) 0.6195(5) -0.0075(5) 0.039(3) Uani 1 d . .
H7A H 0.7173(6) 0.6628(5) -0.0119(5) 0.047 Uiso 1 calc R .
C8A C 0.7865(6) 0.6436(4) 0.0983(5) 0.034(2) Uani 1 d . .
C9A C 0.8239(6) 0.6976(4) 0.0854(5) 0.044(3) Uani 1 d . .
H9A H 0.8271(6) 0.7045(4) 0.0441(5) 0.053 Uiso 1 calc R .
C10A C 0.8563(6) 0.7411(5) 0.1330(6) 0.053(3) Uani 1 d . .
H10A H 0.8812(6) 0.7767(5) 0.1233(6) 0.064 Uiso 1 calc R .
C11A C 0.8522(6) 0.7324(5) 0.1937(5) 0.053(3) Uani 1 d . .
H11A H 0.8750(6) 0.7615(5) 0.2254(5) 0.063 Uiso 1 calc R .
C12A C 0.8145(6) 0.6806(4) 0.2080(5) 0.043(3) Uani 1 d . .
H12A H 0.8116(6) 0.6749(4) 0.2495(5) 0.052 Uiso 1 calc R .
C13A C 0.7805(6) 0.6365(4) 0.1611(5) 0.037(2) Uani 1 d . .
C14A C 0.7437(6) 0.5799(5) 0.1793(5) 0.038(3) Uani 1 d . .
C15A C 0.6690(7) 0.6312(5) 0.2493(5) 0.062(3) Uani 1 d . .
H15A H 0.7069(16) 0.6450(21) 0.2879(18) 0.093 Uiso 1 calc R .
H15B H 0.6217(22) 0.6181(10) 0.2588(30) 0.093 Uiso 1 calc R .
H15C H 0.6570(37) 0.6650(13) 0.2190(14) 0.093 Uiso 1 calc R .
C16A C 0.6799(6) 0.5152(4) 0.2269(4) 0.038(3) Uani 1 d . .
C17A C 0.6334(6) 0.4881(5) 0.2599(5) 0.053(3) Uani 1 d . .
H17A H 0.6101(6) 0.5116(5) 0.2854(5) 0.064 Uiso 1 calc R .
C18A C 0.6229(7) 0.4239(6) 0.2533(5) 0.060(3) Uani 1 d . .
H18A H 0.5928(7) 0.4037(6) 0.2759(5) 0.072 Uiso 1 calc R .
C19A C 0.6561(7) 0.3883(5) 0.2137(5) 0.059(3) Uani 1 d . .
H19A H 0.6476(7) 0.3452(5) 0.2107(5) 0.071 Uiso 1 calc R .
C20A C 0.7018(6) 0.4163(5) 0.1789(5) 0.043(3) Uani 1 d . .
C21A C 0.7125(7) 0.4816(5) 0.1868(5) 0.048(3) Uani 1 d . .
C22A C 0.7313(6) 0.3802(5) 0.1345(5) 0.048(3) Uani 1 d . .
H22A H 0.7275(6) 0.3368(5) 0.1370(5) 0.058 Uiso 1 calc R .
C23A C 0.7908(6) 0.3549(4) 0.0560(4) 0.035(2) Uani 1 d . .
C24A C 0.8301(6) 0.3029(5) 0.0860(5) 0.049(3) Uani 1 d . .
H24A H 0.8353(6) 0.2965(5) 0.1292(5) 0.059 Uiso 1 calc R .
C25A C 0.8622(6) 0.2598(5) 0.0532(6) 0.058(3) Uani 1 d . .
H25A H 0.8879(6) 0.2245(5) 0.0743(6) 0.070 Uiso 1 calc R .
C26A C 0.8566(6) 0.2685(5) -0.0101(6) 0.051(3) Uani 1 d . .
H26A H 0.8787(6) 0.2395(5) -0.0318(6) 0.062 Uiso 1 calc R .
C27A C 0.8182(6) 0.3200(4) -0.0410(5) 0.044(3) Uani 1 d . .
H27A H 0.8142(6) 0.3259(4) -0.0841(5) 0.053 Uiso 1 calc R .
C28A C 0.7840(6) 0.3649(4) -0.0088(5) 0.038(3) Uani 1 d . .
C29A C 0.7443(6) 0.4212(5) -0.0452(5) 0.038(3) Uani 1 d . .
C30A C 0.6732(6) 0.3686(5) -0.1512(5) 0.055(3) Uani 1 d . .
H30A H 0.7104(19) 0.3597(20) -0.1745(23) 0.083 Uiso 1 calc R .
H30B H 0.6231(19) 0.3791(13) -0.1807(21) 0.083 Uiso 1 calc R .
H30C H 0.6674(38) 0.3323(10) -0.1268(5) 0.083 Uiso 1 calc R .
C31A C 0.5856(10) 0.4736(7) 0.0598(7) 0.098(5) Uiso 1 d . .
C32A C 0.5078(8) 0.4458(6) 0.0746(7) 0.097(5) Uiso 1 d . .
H32A H 0.5205(15) 0.4336(40) 0.1188(13) 0.146 Uiso 1 calc R .
H32B H 0.4892(32) 0.4099(27) 0.0479(32) 0.146 Uiso 1 calc R .
H32C H 0.4675(20) 0.4774(16) 0.0660(42) 0.146 Uiso 1 calc R .
C1B C 0.7139(6) 0.1352(4) 0.0499(6) 0.043(3) Uani 1 d . .
C2B C 0.6841(7) 0.1788(5) 0.0009(6) 0.055(3) Uani 1 d . .
C3B C 0.6412(6) 0.2312(5) 0.0094(6) 0.055(3) Uani 1 d . .
H3B H 0.6217(6) 0.2604(5) -0.0231(6) 0.066 Uiso 1 calc R .
C4B C 0.6294(7) 0.2373(5) 0.0685(7) 0.060(3) Uani 1 d . .
H4B H 0.6009(7) 0.2716(5) 0.0762(7) 0.072 Uiso 1 calc R .
C5B C 0.6586(6) 0.1938(5) 0.1174(6) 0.057(3) Uani 1 d . .
H5B H 0.6499(6) 0.2004(5) 0.1569(6) 0.069 Uiso 1 calc R .
C6B C 0.7005(6) 0.1409(4) 0.1086(6) 0.048(3) Uani 1 d . .
C7B C 0.7267(6) 0.0955(5) 0.1607(5) 0.045(3) Uani 1 d . .
H7B H 0.7215(6) 0.1066(5) 0.2005(5) 0.053 Uiso 1 calc R .
C8B C 0.7834(6) 0.0066(5) 0.2135(5) 0.041(3) Uani 1 d . .
C9B C 0.8250(6) 0.0376(5) 0.2702(6) 0.056(3) Uani 1 d . .
H9B H 0.8344(6) 0.0804(5) 0.2689(6) 0.067 Uiso 1 calc R .
C10B C 0.8521(7) 0.0063(8) 0.3270(6) 0.073(4) Uani 1 d . .
H10B H 0.8782(7) 0.0283(8) 0.3639(6) 0.088 Uiso 1 calc R .
C11B C 0.8409(7) -0.0577(7) 0.3303(6) 0.072(4) Uani 1 d . .
H11B H 0.8577(7) -0.0788(7) 0.3692(6) 0.086 Uiso 1 calc R .
C12B C 0.8046(6) -0.0894(6) 0.2751(5) 0.062(3) Uani 1 d . .
H12B H 0.7998(6) -0.1327(6) 0.2773(5) 0.074 Uiso 1 calc R .
C13B C 0.7741(6) -0.0600(5) 0.2152(5) 0.045(3) Uani 1 d . .
C14B C 0.7399(6) -0.0971(5) 0.1574(5) 0.040(3) Uani 1 d . .
C15B C 0.6718(7) -0.1811(5) 0.2044(5) 0.063(3) Uani 1 d . .
H15D H 0.6245(23) -0.2042(27) 0.1845(5) 0.094 Uiso 1 calc R .
H15E H 0.6608(39) -0.1496(5) 0.2321(20) 0.094 Uiso 1 calc R .
H15F H 0.7113(17) -0.2093(25) 0.2291(22) 0.094 Uiso 1 calc R .
C16B C 0.6806(6) -0.1726(5) 0.0924(6) 0.049(3) Uani 1 d . .
C17B C 0.6379(6) -0.2247(5) 0.0617(6) 0.055(3) Uani 1 d . .
H17B H 0.6167(6) -0.2540(5) 0.0838(6) 0.066 Uiso 1 calc R .
C18B C 0.6291(7) -0.2301(5) -0.0019(7) 0.069(4) Uani 1 d . .
H18B H 0.6005(7) -0.2640(5) -0.0237(7) 0.082 Uiso 1 calc R .
C19B C 0.6608(7) -0.1878(5) -0.0358(6) 0.064(3) Uani 1 d . .
H19B H 0.6553(7) -0.1946(5) -0.0790(6) 0.076 Uiso 1 calc R .
C20B C 0.7011(6) -0.1345(5) -0.0051(6) 0.046(3) Uani 1 d . .
C21B C 0.7132(6) -0.1284(4) 0.0604(5) 0.039(3) Uani 1 d . .
C22B C 0.7305(6) -0.0896(5) -0.0435(5) 0.044(3) Uani 1 d . .
H22B H 0.7279(6) -0.1014(5) -0.0851(5) 0.053 Uiso 1 calc R .
C23B C 0.7907(5) 0.0003(5) -0.0685(5) 0.043(3) Uani 1 d . .
C24B C 0.8314(6) -0.0327(5) -0.1046(5) 0.051(3) Uani 1 d . .
H24B H 0.8382(6) -0.0759(5) -0.0998(5) 0.061 Uiso 1 calc R .
C25B C 0.8619(7) -0.0001(7) -0.1481(5) 0.071(4) Uani 1 d . .
H25B H 0.8892(7) -0.0212(7) -0.1723(5) 0.085 Uiso 1 calc R .
C26B C 0.8505(7) 0.0644(7) -0.1541(6) 0.069(4) Uani 1 d . .
H26B H 0.8685(7) 0.0860(7) -0.1842(6) 0.083 Uiso 1 calc R .
C27B C 0.8147(6) 0.0961(6) -0.1180(6) 0.057(3) Uani 1 d . .
H27B H 0.8100(6) 0.1395(6) -0.1222(6) 0.069 Uiso 1 calc R .
C28B C 0.7841(6) 0.0655(5) -0.0741(5) 0.047(3) Uani 1 d . .
C29B C 0.7464(6) 0.1032(5) -0.0327(6) 0.041(3) Uani 1 d . .
C30B C 0.6785(7) 0.1871(5) -0.1140(5) 0.064(3) Uani 1 d . .
H30D H 0.7156(22) 0.2188(24) -0.1175(14) 0.096 Uiso 1 calc R .
H30E H 0.6281(21) 0.2061(29) -0.1186(15) 0.096 Uiso 1 calc R .
H30F H 0.6739(42) 0.1563(8) -0.1470(5) 0.096 Uiso 1 calc R .
C33 C 0.0184(8) 0.3939(7) 0.2638(7) 0.073(4) Uani 1 d . .
C34 C -0.0165(7) 0.3679(7) 0.2015(6) 0.091(5) Uani 1 d . .
H34A H -0.0376(46) 0.4011(7) 0.1717(11) 0.137 Uiso 1 calc R .
H34B H -0.0581(35) 0.3396(32) 0.2030(11) 0.137 Uiso 1 calc R .
H34C H 0.0229(14) 0.3455(35) 0.1878(19) 0.137 Uiso 1 calc R .
C35 C -0.0105(8) 0.0956(6) 0.5006(7) 0.071(4) Uani 1 d . .
C36 C 0.0186(8) 0.1341(6) 0.4569(7) 0.096(5) Uani 1 d . .
H36A H -0.0221(19) 0.1388(36) 0.4171(17) 0.145 Uiso 1 calc R .
H36B H 0.0637(33) 0.1142(22) 0.4492(35) 0.145 Uiso 1 calc R .
H36C H 0.0335(52) 0.1747(16) 0.4756(20) 0.145 Uiso 1 calc R .
C37 C 0.0107(7) 0.0948(6) 0.2449(7) 0.067(4) Uani 1 d . .
C38 C -0.0225(8) 0.1388(6) 0.1936(6) 0.084(4) Uani 1 d . .
H38A H 0.0152(20) 0.1468(30) 0.1705(25) 0.126 Uiso 1 calc R .
H38B H -0.0350(47) 0.1774(15) 0.2112(6) 0.126 Uiso 1 calc R .
H38C H -0.0695(28) 0.1214(18) 0.1650(23) 0.126 Uiso 1 calc R .
C39 C -0.0050(7) 0.1089(6) 0.0050(6) 0.063(4) Uani 1 d . .
C40 C 0.0333(8) 0.1410(7) -0.0370(6) 0.089(4) Uani 1 d . .
H40A H -0.0049(12) 0.1500(37) -0.0772(16) 0.134 Uiso 1 calc R .
H40B H 0.0739(35) 0.1146(18) -0.0441(34) 0.134 Uiso 1 calc R .
H40C H 0.0562(45) 0.1796(21) -0.0173(20) 0.134 Uiso 1 calc R .
C41 C 0.4990(9) 0.2633(7) 0.1965(9) 0.102(5) Uani 1 d . .
C42 C 0.5131(17) 0.2499(8) 0.2572(9) 0.221(15) Uani 1 d . .
H42A H 0.4892(106) 0.2104(49) 0.2617(9) 0.332 Uiso 1 calc R .
H42B H 0.4915(108) 0.2822(52) 0.2778(22) 0.332 Uiso 1 calc R .
H42C H 0.5690(17) 0.2473(95) 0.2767(23) 0.332 Uiso 1 calc R .
C43 C 0.4910(9) 0.6054(7) 0.3505(8) 0.093(5) Uani 1 d . .
C44 C 0.4980(8) 0.5981(6) 0.4173(6) 0.078(4) Uani 1 d . .
H44A H 0.5513(13) 0.5871(37) 0.4399(8) 0.117 Uiso 1 calc R .
H44B H 0.4630(35) 0.5655(26) 0.4227(7) 0.117 Uiso 1 calc R .
H44C H 0.4842(46) 0.6369(13) 0.4339(11) 0.117 Uiso 1 calc R .

loop_
_atom_type_symbol
_atom_type_description
_atom_type_scat_dispersion_real
_atom_type_scat_dispersion_imag
_atom_type_scat_source
C C 0.0033 0.0016 'International Tables Vol C Tables 4.2.6.8 and 6.1.1.4'
H H 0.0000 0.0000 'International Tables Vol C Tables 4.2.6.8 and 6.1.1.4'
N N 0.0061 0.0033 'International Tables Vol C Tables 4.2.6.8 and 6.1.1.4'
Ni Ni 0.3393 1.1124 'International Tables Vol C Tables 4.2.6.8 and 6.1.1.4'
Cl Cl 0.1484 0.1585 'International Tables Vol C Tables 4.2.6.8 and 6.1.1.4'
O O 0.0106 0.0060 'International Tables Vol C Tables 4.2.6.8 and 6.1.1.4'

loop_
_geom_angle_atom_site_label_1
_geom_angle_atom_site_label_2
_geom_angle_atom_site_label_3
_geom_angle
_geom_angle_site_symmetry_1
_geom_angle_site_symmetry_3
_geom_angle_publ_flag
N3A Ni1 N1A 170.3(3) . . ?
N3A Ni1 O1A 93.8(3) . . ?
N1A Ni1 O1A 95.9(3) . . ?
N3A Ni1 N4A 88.3(3) . . ?
N1A Ni1 N4A 91.6(3) . . ?
O1A Ni1 N4A 91.1(3) . . ?
N3A Ni1 N7A 84.9(3) . . ?
N1A Ni1 N7A 85.5(3) . . ?
O1A Ni1 N7A 178.6(3) . . ?
N4A Ni1 N7A 89.2(3) . . ?
N3A Ni1 N2A 91.4(3) . . ?
N1A Ni1 N2A 88.1(3) . . ?
O1A Ni1 N2A 92.4(3) . . ?
N4A Ni1 N2A 176.4(3) . . ?
N7A Ni1 N2A 87.2(3) . . ?
N3B Ni2 N1B 168.7(3) . . ?
N3B Ni2 O1B 96.4(3) . . ?
N1B Ni2 O1B 94.9(3) . . ?
N3B Ni2 N2B 92.1(3) . . ?
N1B Ni2 N2B 87.8(3) . . ?
O1B Ni2 N2B 91.5(3) . . ?
N3B Ni2 N4B 87.7(3) . . ?
N1B Ni2 N4B 91.7(3) . . ?
O1B Ni2 N4B 91.9(3) . . ?
N2B Ni2 N4B 176.6(3) . . ?
N3B Ni2 O2B 85.1(3) . . ?
N1B Ni2 O2B 83.6(3) . . ?
O1B Ni2 O2B 178.4(3) . . ?
N2B Ni2 O2B 88.0(3) . . ?
N4B Ni2 O2B 88.6(3) . . ?
O4 Cl1 O5 105.4(8) . . ?
O4 Cl1 O6 108.9(7) . . ?
O5 Cl1 O6 112.0(7) . . ?
O4 Cl1 O3 110.7(6) . . ?
O5 Cl1 O3 108.1(6) . . ?
O6 Cl1 O3 111.6(6) . . ?
O18 Cl2 O15 114.2(12) . . ?
O17A Cl2 O16A 127.2(14) . . ?
O18 Cl2 O17 111.3(11) . . ?
O15 Cl2 O17 110.1(11) . . ?
O18 Cl2 O16 108.3(9) . . ?
O15 Cl2 O16 109.5(11) . . ?
O17 Cl2 O16 102.8(9) . . ?
O17A Cl2 O15A 111.6(12) . . ?
O16A Cl2 O15A 108.0(12) . . ?
O17A Cl2 O18A 103.6(13) . . ?
O16A Cl2 O18A 101.4(13) . . ?
O15A Cl2 O18A 101.2(13) . . ?
O8 Cl3 O9 113.8(7) . . ?
O8 Cl3 O10 106.5(7) . . ?
O9 Cl3 O10 109.6(7) . . ?
O8 Cl3 O7 109.6(6) . . ?
O9 Cl3 O7 109.3(6) . . ?
O10 Cl3 O7 107.8(7) . . ?
O13 Cl4 O14 114.7(9) . . ?
O13 Cl4 O12 115.6(10) . . ?
O14 Cl4 O12 108.1(9) . . ?
O13 Cl4 O11 110.6(10) . . ?
O14 Cl4 O11 102.8(8) . . ?
O12 Cl4 O11 103.7(9) . . ?
Ni2 O1B H1O1 117.5(5) . . ?
Ni2 O1B H2O1 123.8(5) . . ?
H1O1 O1B H2O1 117.8(6) . . ?
C29A N1A C1A 105.1(8) . . ?
C29A N1A Ni1 128.1(7) . . ?
C1A N1A Ni1 119.4(6) . . ?
C22A N2A C23A 116.1(8) . . ?
C22A N2A Ni1 121.5(7) . . ?
C23A N2A Ni1 122.3(6) . . ?
C14A N3A C21A 105.2(8) . . ?
C14A N3A Ni1 126.4(7) . . ?
C21A N3A Ni1 118.6(6) . . ?
C7A N4A C8A 116.0(8) . . ?
C7A N4A Ni1 122.9(7) . . ?
C8A N4A Ni1 121.1(6) . . ?
C29A N5A C2A 108.0(8) . . ?
C29A N5A C30A 128.8(8) . . ?
C2A N5A C30A 122.6(8) . . ?
C14A N6A C16A 107.8(8) . . ?
C14A N6A C15A 127.8(9) . . ?
C16A N6A C15A 123.3(8) . . ?
C31A N7A Ni1 141.3(11) . . ?
C29B N1B C1B 106.2(8) . . ?
C29B N1B Ni2 129.0(7) . . ?
C1B N1B Ni2 119.2(7) . . ?
C22B N2B C23B 116.8(9) . . ?
C22B N2B Ni2 122.4(7) . . ?
C23B N2B Ni2 120.8(6) . . ?
C14B N3B C21B 104.9(9) . . ?
C14B N3B Ni2 129.6(7) . . ?
C21B N3B Ni2 120.0(7) . . ?
C7B N4B C8B 115.5(9) . . ?
C7B N4B Ni2 123.3(8) . . ?
C8B N4B Ni2 121.1(6) . . ?
C29B N5B C2B 107.0(9) . . ?
C29B N5B C30B 131.3(10) . . ?
C2B N5B C30B 121.3(9) . . ?
C14B N6B C16B 106.0(9) . . ?
C14B N6B C15B 130.2(10) . . ?
C16B N6B C15B 123.3(9) . . ?
N1A C1A C2A 110.7(8) . . ?
N1A C1A C6A 128.7(9) . . ?
C2A C1A C6A 120.6(9) . . ?
C3A C2A N5A 133.7(9) . . ?
C3A C2A C1A 122.0(9) . . ?
N5A C2A C1A 104.3(8) . . ?
C4A C3A C2A 118.0(10) . . ?
C4A C3A H3A 121.0(6) . . ?
C2A C3A H3A 121.0(6) . . ?
C3A C4A C5A 121.7(10) . . ?
C3A C4A H4A 119.2(6) . . ?
C5A C4A H4A 119.2(6) . . ?
C4A C5A C6A 122.0(10) . . ?
C4A C5A H5A 119.0(6) . . ?
C6A C5A H5A 119.0(6) . . ?
C5A C6A C1A 115.7(9) . . ?
C5A C6A C7A 120.7(9) . . ?
C1A C6A C7A 123.6(9) . . ?
N4A C7A C6A 125.9(9) . . ?
N4A C7A H7A 117.1(5) . . ?
C6A C7A H7A 117.1(6) . . ?
C9A C8A C13A 117.2(9) . . ?
C9A C8A N4A 121.2(9) . . ?
C13A C8A N4A 121.6(8) . . ?
C10A C9A C8A 121.2(10) . . ?
C10A C9A H9A 119.4(6) . . ?
C8A C9A H9A 119.4(6) . . ?
C11A C10A C9A 120.7(10) . . ?
C11A C10A H10A 119.6(6) . . ?
C9A C10A H10A 119.6(6) . . ?
C10A C11A C12A 119.9(9) . . ?
C10A C11A H11A 120.1(6) . . ?
C12A C11A H11A 120.1(6) . . ?
C11A C12A C13A 120.8(9) . . ?
C11A C12A H12A 119.6(6) . . ?
C13A C12A H12A 119.6(6) . . ?
C12A C13A C8A 120.1(9) . . ?
C12A C13A C14A 119.0(9) . . ?
C8A C13A C14A 120.7(8) . . ?
N6A C14A N3A 111.5(9) . . ?
N6A C14A C13A 125.9(9) . . ?
N3A C14A C13A 122.4(9) . . ?
N6A C15A H15A 109.5(5) . . ?
N6A C15A H15B 109.5(5) . . ?
H15A C15A H15B 109.5 . . ?
N6A C15A H15C 109.5(5) . . ?
H15A C15A H15C 109.5 . . ?
H15B C15A H15C 109.5 . . ?
C17A C16A C21A 122.6(9) . . ?
C17A C16A N6A 131.7(9) . . ?
C21A C16A N6A 105.5(8) . . ?
C16A C17A C18A 116.6(10) . . ?
C16A C17A H17A 121.7(6) . . ?
C18A C17A H17A 121.7(7) . . ?
C17A C18A C19A 122.1(11) . . ?
C17A C18A H18A 118.9(7) . . ?
C19A C18A H18A 118.9(7) . . ?
C20A C19A C18A 121.2(11) . . ?
C20A C19A H19A 119.4(6) . . ?
C18A C19A H19A 119.4(7) . . ?
C19A C20A C21A 115.7(10) . . ?
C19A C20A C22A 121.1(10) . . ?
C21A C20A C22A 123.1(10) . . ?
C16A C21A N3A 109.9(9) . . ?
C16A C21A C20A 121.7(10) . . ?
N3A C21A C20A 128.4(10) . . ?
N2A C22A C20A 127.3(9) . . ?
N2A C22A H22A 116.4(6) . . ?
C20A C22A H22A 116.4(6) . . ?
C24A C23A C28A 119.3(9) . . ?
C24A C23A N2A 120.3(9) . . ?
C28A C23A N2A 120.2(8) . . ?
C23A C24A C25A 121.1(10) . . ?
C23A C24A H24A 119.4(6) . . ?
C25A C24A H24A 119.4(6) . . ?
C26A C25A C24A 120.7(10) . . ?
C26A C25A H25A 119.6(6) . . ?
C24A C25A H25A 119.6(7) . . ?
C27A C26A C25A 119.3(10) . . ?
C27A C26A H26A 120.3(6) . . ?
C25A C26A H26A 120.3(6) . . ?
C26A C27A C28A 121.3(9) . . ?
C26A C27A H27A 119.3(6) . . ?
C28A C27A H27A 119.3(6) . . ?
C23A C28A C27A 118.2(9) . . ?
C23A C28A C29A 123.2(9) . . ?
C27A C28A C29A 118.5(9) . . ?
N1A C29A N5A 112.0(8) . . ?
N1A C29A C28A 122.1(9) . . ?
N5A C29A C28A 125.9(9) . . ?
N5A C30A H30A 109.5(5) . . ?
N5A C30A H30B 109.5(5) . . ?
H30A C30A H30B 109.5 . . ?
N5A C30A H30C 109.5(5) . . ?
H30A C30A H30C 109.5 . . ?
H30B C30A H30C 109.5 . . ?
N7A C31A C32A 173.9(15) . . ?
C31A C32A H32A 109.5(8) . . ?
C31A C32A H32B 109.5(7) . . ?
H32A C32A H32B 109.5 . . ?
C31A C32A H32C 109.5(8) . . ?
H32A C32A H32C 109.5 . . ?
H32B C32A H32C 109.5 . . ?
C6B C1B N1B 129.9(10) . . ?
C6B C1B C2B 121.6(10) . . ?
N1B C1B C2B 108.3(10) . . ?
N5B C2B C3B 132.4(11) . . ?
N5B C2B C1B 105.5(9) . . ?
C3B C2B C1B 122.1(12) . . ?
C4B C3B C2B 115.9(11) . . ?
C4B C3B H3B 122.0(7) . . ?
C2B C3B H3B 122.0(8) . . ?
C3B C4B C5B 122.2(10) . . ?
C3B C4B H4B 118.9(7) . . ?
C5B C4B H4B 118.9(7) . . ?
C6B C5B C4B 121.8(11) . . ?
C6B C5B H5B 119.1(7) . . ?
C4B C5B H5B 119.1(7) . . ?
C1B C6B C5B 116.2(11) . . ?
C1B C6B C7B 124.3(9) . . ?
C5B C6B C7B 119.4(11) . . ?
N4B C7B C6B 124.9(10) . . ?
N4B C7B H7B 117.6(6) . . ?
C6B C7B H7B 117.6(6) . . ?
C9B C8B N4B 119.6(10) . . ?
C9B C8B C13B 118.5(10) . . ?
N4B C8B C13B 121.8(9) . . ?
C10B C9B C8B 121.8(11) . . ?
C10B C9B H9B 119.1(8) . . ?
C8B C9B H9B 119.1(7) . . ?
C9B C10B C11B 120.6(12) . . ?
C9B C10B H10B 119.7(8) . . ?
C11B C10B H10B 119.7(8) . . ?
C12B C11B C10B 118.6(12) . . ?
C12B C11B H11B 120.7(8) . . ?
C10B C11B H11B 120.7(7) . . ?
C11B C12B C13B 123.7(12) . . ?
C11B C12B H12B 118.1(8) . . ?
C13B C12B H12B 118.1(7) . . ?
C12B C13B C8B 116.6(10) . . ?
C12B C13B C14B 120.9(10) . . ?
C8B C13B C14B 122.3(9) . . ?
N3B C14B N6B 113.3(9) . . ?
N3B C14B C13B 122.1(10) . . ?
N6B C14B C13B 124.6(10) . . ?
N6B C15B H15D 109.5(6) . . ?
N6B C15B H15E 109.5(6) . . ?
H15D C15B H15E 109.5 . . ?
N6B C15B H15F 109.5(5) . . ?
H15D C15B H15F 109.5 . . ?
H15E C15B H15F 109.5 . . ?
C21B C16B N6B 105.1(9) . . ?
C21B C16B C17B 122.7(11) . . ?
N6B C16B C17B 132.1(11) . . ?
C18B C17B C16B 116.3(11) . . ?
C18B C17B H17B 121.8(7) . . ?
C16B C17B H17B 121.8(8) . . ?
C17B C18B C19B 123.2(11) . . ?
C17B C18B H18B 118.4(7) . . ?
C19B C18B H18B 118.4(8) . . ?
C18B C19B C20B 120.0(12) . . ?
C18B C19B H19B 120.0(8) . . ?
C20B C19B H19B 120.0(7) . . ?
C21B C20B C19B 118.2(11) . . ?
C21B C20B C22B 123.6(10) . . ?
C19B C20B C22B 118.1(11) . . ?
N3B C21B C20B 129.8(10) . . ?
N3B C21B C16B 110.6(10) . . ?
C20B C21B C16B 119.3(10) . . ?
N2B C22B C20B 125.6(10) . . ?
N2B C22B H22B 117.2(6) . . ?
C20B C22B H22B 117.2(6) . . ?
C28B C23B C24B 119.6(10) . . ?
C28B C23B N2B 122.6(9) . . ?
C24B C23B N2B 117.8(10) . . ?
C23B C24B C25B 119.5(11) . . ?
C23B C24B H24B 120.2(7) . . ?
C25B C24B H24B 120.2(7) . . ?
C26B C25B C24B 118.6(11) . . ?
C26B C25B H25B 120.7(7) . . ?
C24B C25B H25B 120.7(7) . . ?
C27B C26B C25B 121.9(12) . . ?
C27B C26B H26B 119.1(8) . . ?
C25B C26B H26B 119.1(7) . . ?
C26B C27B C28B 121.1(11) . . ?
C26B C27B H27B 119.4(8) . . ?
C28B C27B H27B 119.4(7) . . ?
C27B C28B C23B 119.1(10) . . ?
C27B C28B C29B 119.6(10) . . ?
C23B C28B C29B 121.3(9) . . ?
N1B C29B N5B 112.8(10) . . ?
N1B C29B C28B 122.8(9) . . ?
N5B C29B C28B 124.3(10) . . ?
N5B C30B H30D 109.5(6) . . ?
N5B C30B H30E 109.5(6) . . ?
H30D C30B H30E 109.5 . . ?
N5B C30B H30F 109.5(6) . . ?
H30D C30B H30F 109.5 . . ?
H30E C30B H30F 109.5 . . ?
N8 C33 C34 178.6(18) . . ?
C33 C34 H34A 109.5(8) . . ?
C33 C34 H34B 109.5(8) . . ?
H34A C34 H34B 109.5 . . ?
C33 C34 H34C 109.5(8) . . ?
H34A C34 H34C 109.5 . . ?
H34B C34 H34C 109.5 . . ?
N9 C35 C36 178.2(15) . . ?
C35 C36 H36A 109.5(8) . . ?
C35 C36 H36B 109.5(8) . . ?
H36A C36 H36B 109.5 . . ?
C35 C36 H36C 109.5(8) . . ?
H36A C36 H36C 109.5 . . ?
H36B C36 H36C 109.5 . . ?
N10 C37 C38 177.5(16) . . ?
C37 C38 H38A 109.5(7) . . ?
C37 C38 H38B 109.5(7) . . ?
H38A C38 H38B 109.5 . . ?
C37 C38 H38C 109.5(7) . . ?
H38A C38 H38C 109.5 . . ?
H38B C38 H38C 109.5 . . ?
N11 C39 C40 177.0(15) . . ?
C39 C40 H40A 109.5(7) . . ?
C39 C40 H40B 109.5(7) . . ?
H40A C40 H40B 109.5 . . ?
C39 C40 H40C 109.5(8) . . ?
H40A C40 H40C 109.5 . . ?
H40B C40 H40C 109.5 . . ?
N12 C41 C42 168.3(21) . . ?
C41 C42 H42A 109.5(12) . . ?
C41 C42 H42B 109.5(12) . . ?
H42A C42 H42B 109.5 . . ?
C41 C42 H42C 109.5(15) . . ?
H42A C42 H42C 109.5 . . ?
H42B C42 H42C 109.5 . . ?
N13 C43 C44 178.9(17) . . ?
C43 C44 H44A 109.5(8) . . ?
C43 C44 H44B 109.5(8) . . ?
H44A C44 H44B 109.5 . . ?
C43 C44 H44C 109.5(8) . . ?
H44A C44 H44C 109.5 . . ?
H44B C44 H44C 109.5 . . ?

loop_
_geom_bond_atom_site_label_1
_geom_bond_atom_site_label_2
_geom_bond_distance
_geom_bond_site_symmetry_2
_geom_bond_publ_flag
Ni1 N3A 1.986(8) . ?
Ni1 N1A 1.987(7) . ?
Ni1 O1A 2.084(7) . ?
Ni1 N4A 2.126(8) . ?
Ni1 N7A 2.143(8) . ?
Ni1 N2A 2.152(8) . ?
Ni2 N3B 1.987(8) . ?
Ni2 N1B 1.994(8) . ?
Ni2 O1B 2.060(7) . ?
Ni2 N2B 2.136(8) . ?
Ni2 N4B 2.136(8) . ?
Ni2 O2B 2.174(6) . ?
Cl1 O4 1.386(10) . ?
Cl1 O5 1.387(9) . ?
Cl1 O6 1.405(9) . ?
Cl1 O3 1.444(8) . ?
Cl2 O17A 1.35(2) . ?
Cl2 O18 1.36(2) . ?
Cl2 O15 1.38(2) . ?
Cl2 O16A 1.38(2) . ?
Cl2 O17 1.42(2) . ?
Cl2 O16 1.440(14) . ?
Cl2 O15A 1.45(2) . ?
Cl2 O18A 1.52(3) . ?
Cl3 O8 1.401(9) . ?
Cl3 O9 1.411(9) . ?
Cl3 O10 1.435(11) . ?
Cl3 O7 1.451(8) . ?
Cl4 O13 1.298(10) . ?
Cl4 O14 1.344(10) . ?
Cl4 O12 1.357(11) . ?
Cl4 O11 1.439(13) . ?
O1B H1O1 0.992(7) . ?
O1B H2O1 1.108(7) . ?
N1A C29A 1.327(11) . ?
N1A C1A 1.372(11) . ?
N2A C22A 1.284(12) . ?
N2A C23A 1.446(11) . ?
N3A C14A 1.352(11) . ?
N3A C21A 1.396(12) . ?
N4A C7A 1.301(11) . ?
N4A C8A 1.427(11) . ?
N5A C29A 1.347(11) . ?
N5A C2A 1.384(10) . ?
N5A C30A 1.483(11) . ?
N6A C14A 1.346(11) . ?
N6A C16A 1.402(11) . ?
N6A C15A 1.478(11) . ?
N7A C31A 1.15(2) . ?
N1B C29B 1.306(12) . ?
N1B C1B 1.386(11) . ?
N2B C22B 1.293(11) . ?
N2B C23B 1.442(11) . ?
N3B C14B 1.328(12) . ?
N3B C21B 1.366(12) . ?
N4B C7B 1.283(11) . ?
N4B C8B 1.424(12) . ?
N5B C29B 1.341(11) . ?
N5B C2B 1.385(13) . ?
N5B C30B 1.467(12) . ?
N6B C14B 1.353(12) . ?
N6B C16B 1.400(13) . ?
N6B C15B 1.440(12) . ?
N8 C33 1.101(15) . ?
N9 C35 1.135(14) . ?
N10 C37 1.101(14) . ?
N11 C39 1.099(14) . ?
N12 C41 1.20(2) . ?
N13 C43 1.14(2) . ?
C1A C2A 1.389(12) . ?
C1A C6A 1.425(12) . ?
C2A C3A 1.372(13) . ?
C3A C4A 1.363(13) . ?
C3A H3A 0.93 . ?
C4A C5A 1.390(13) . ?
C4A H4A 0.93 . ?
C5A C6A 1.393(13) . ?
C5A H5A 0.93 . ?
C6A C7A 1.429(13) . ?
C7A H7A 0.93 . ?
C8A C9A 1.394(12) . ?
C8A C13A 1.415(12) . ?
C9A C10A 1.388(13) . ?
C9A H9A 0.93 . ?
C10A C11A 1.359(14) . ?
C10A H10A 0.93 . ?
C11A C12A 1.371(13) . ?
C11A H11A 0.93 . ?
C12A C13A 1.392(12) . ?
C12A H12A 0.93 . ?
C13A C14A 1.476(13) . ?
C15A H15A 0.96 . ?
C15A H15B 0.96 . ?
C15A H15C 0.96 . ?
C16A C17A 1.367(13) . ?
C16A C21A 1.379(13) . ?
C17A C18A 1.381(13) . ?
C17A H17A 0.93 . ?
C18A C19A 1.398(14) . ?
C18A H18A 0.93 . ?
C19A C20A 1.394(13) . ?
C19A H19A 0.93 . ?
C20A C21A 1.408(13) . ?
C20A C22A 1.446(13) . ?
C22A H22A 0.93 . ?
C23A C24A 1.370(12) . ?
C23A C28A 1.399(12) . ?
C24A C25A 1.384(14) . ?
C24A H24A 0.93 . ?
C25A C26A 1.367(14) . ?
C25A H25A 0.93 . ?
C26A C27A 1.362(12) . ?
C26A H26A 0.93 . ?
C27A C28A 1.422(12) . ?
C27A H27A 0.93 . ?
C28A C29A 1.498(12) . ?
C30A H30A 0.96 . ?
C30A H30B 0.96 . ?
C30A H30C 0.96 . ?
C31A C32A 1.62(2) . ?
C32A H32A 0.96 . ?
C32A H32B 0.96 . ?
C32A H32C 0.96 . ?
C1B C6B 1.373(14) . ?
C1B C2B 1.399(14) . ?
C2B C3B 1.394(14) . ?
C3B C4B 1.370(15) . ?
C3B H3B 0.93 . ?
C4B C5B 1.395(14) . ?
C4B H4B 0.93 . ?
C5B C6B 1.392(13) . ?
C5B H5B 0.93 . ?
C6B C7B 1.462(14) . ?
C7B H7B 0.93 . ?
C8B C9B 1.407(13) . ?
C8B C13B 1.431(13) . ?
C9B C10B 1.367(15) . ?
C9B H9B 0.93 . ?
C10B C11B 1.38(2) . ?
C10B H10B 0.93 . ?
C11B C12B 1.368(15) . ?
C11B H11B 0.93 . ?
C12B C13B 1.408(14) . ?
C12B H12B 0.93 . ?
C13B C14B 1.465(14) . ?
C15B H15D 0.96 . ?
C15B H15E 0.96 . ?
C15B H15F 0.96 . ?
C16B C21B 1.392(13) . ?
C16B C17B 1.400(14) . ?
C17B C18B 1.36(2) . ?
C17B H17B 0.93 . ?
C18B C19B 1.38(2) . ?
C18B H18B 0.93 . ?
C19B C20B 1.404(14) . ?
C19B H19B 0.93 . ?
C20B C21B 1.389(14) . ?
C20B C22B 1.462(14) . ?
C22B H22B 0.93 . ?
C23B C28B 1.397(13) . ?
C23B C24B 1.400(13) . ?
C24B C25B 1.404(15) . ?
C24B H24B 0.93 . ?
C25B C26B 1.39(2) . ?
C25B H25B 0.93 . ?
C26B C27B 1.328(15) . ?
C26B H26B 0.93 . ?
C27B C28B 1.392(14) . ?
C27B H27B 0.93 . ?
C28B C29B 1.501(14) . ?
C30B H30D 0.96 . ?
C30B H30E 0.96 . ?
C30B H30F 0.96 . ?
C33 C34 1.43(2) . ?
C34 H34A 0.96 . ?
C34 H34B 0.96 . ?
C34 H34C 0.96 . ?
C35 C36 1.46(2) . ?
C36 H36A 0.96 . ?
C36 H36B 0.96 . ?
C36 H36C 0.96 . ?
C37 C38 1.45(2) . ?
C38 H38A 0.96 . ?
C38 H38B 0.96 . ?
C38 H38C 0.96 . ?
C39 C40 1.46(2) . ?
C40 H40A 0.96 . ?
C40 H40B 0.96 . ?
C40 H40C 0.96 . ?
C41 C42 1.31(2) . ?
C42 H42A 0.96 . ?
C42 H42B 0.96 . ?
C42 H42C 0.9600(12) . ?
C43 C44 1.43(2) . ?
C44 H44A 0.96 . ?
C44 H44B 0.96 . ?
C44 H44C 0.96 . ?
